data_7155369
loop_
_publ_author_name
'Gan, Xiaoping'
'Liu, Guangjin'
'Chu, Mingjie'
'Xi, Wengang'
'Ren, Zili'
'Zhang, Xiuli'
'Tian, Yupeng'
'Zhou, Hongping'

_publ_section_title
;
 Intermolecular interactions boost aggregation induced emission in
 carbazole Schiff base derivatives.
;
_journal_issue 1
_journal_name_full 'Organic &amp; biomolecular chemistry'
_journal_page_first 256
_journal_page_last 264
_journal_paper_doi 10.1039/c6ob02181f
_journal_volume 15
_journal_year 2016
_chemical_formula_sum 'C44 H39 N5'
_chemical_formula_weight 637.80
_chemical_name_systematic
;
 ?
;
_space_group_IT_number 14
_symmetry_cell_setting monoclinic
_symmetry_space_group_name_Hall '-P 2yn'
_symmetry_space_group_name_H-M 'P 1 21/n 1'
_atom_sites_solution_hydrogens geom
_atom_sites_solution_primary direct
_atom_sites_solution_secondary difmap
_audit_block_doi 10.5517/cc13y305
_audit_creation_method SHELXL-97
_audit_update_record
;
2014-12-23 deposited with the CCDC.
2016-11-21 downloaded from the CCDC.
;
_cell_angle_alpha 90.00
_cell_angle_beta 105.818(9)
_cell_angle_gamma 90.00
_cell_formula_units_Z 4
_cell_length_a 18.600(10)
_cell_length_b 9.144(6)
_cell_length_c 23.690(10)
_cell_measurement_reflns_used 1743
_cell_measurement_temperature 296(2)
_cell_measurement_theta_max 18.70
_cell_measurement_theta_min 2.28
_cell_volume 3877(4)
_computing_structure_refinement 'SHELXL-97 (Sheldrick, 1997)'
_diffrn_ambient_temperature 296(2)
_diffrn_measured_fraction_theta_full 0.999
_diffrn_measured_fraction_theta_max 0.999
_diffrn_measurement_device_type 'CCD area detector'
_diffrn_measurement_method 'phi and omega scans'
_diffrn_radiation_monochromator graphite
_diffrn_radiation_source 'fine-focus sealed tube'
_diffrn_radiation_type MoK\a
_diffrn_radiation_wavelength 0.71073
_diffrn_reflns_av_R_equivalents 0.0674
_diffrn_reflns_av_unetI/netI 0.0879
_diffrn_reflns_limit_h_max 22
_diffrn_reflns_limit_h_min -22
_diffrn_reflns_limit_k_max 11
_diffrn_reflns_limit_k_min -11
_diffrn_reflns_limit_l_max 28
_diffrn_reflns_limit_l_min -28
_diffrn_reflns_number 28143
_diffrn_reflns_theta_full 25.68
_diffrn_reflns_theta_max 25.68
_diffrn_reflns_theta_min 1.63
_exptl_absorpt_coefficient_mu 0.065
_exptl_absorpt_correction_T_max 0.9872
_exptl_absorpt_correction_T_min 0.9808
_exptl_absorpt_correction_type multi-scan
_exptl_absorpt_process_details sadabs
_exptl_crystal_density_diffrn 1.093
_exptl_crystal_density_method 'not measured'
_exptl_crystal_F_000 1352
_exptl_crystal_size_max 0.30
_exptl_crystal_size_mid 0.20
_exptl_crystal_size_min 0.20
_refine_diff_density_max 0.139
_refine_diff_density_min -0.104
_refine_diff_density_rms 0.027
_refine_ls_extinction_method none
_refine_ls_goodness_of_fit_ref 1.136
_refine_ls_hydrogen_treatment constr
_refine_ls_matrix_type full
_refine_ls_number_parameters 494
_refine_ls_number_reflns 7344
_refine_ls_number_restraints 12
_refine_ls_restrained_S_all 1.137
_refine_ls_R_factor_all 0.1993
_refine_ls_R_factor_gt 0.0631
_refine_ls_shift/su_max 0.003
_refine_ls_shift/su_mean 0.000
_refine_ls_structure_factor_coef Fsqd
_refine_ls_weighting_details 'calc w=1/[\s^2^(Fo^2^)+(0.0206P)^2^+0.0000P] where P=(Fo^2^+2Fc^2^)/3'
_refine_ls_weighting_scheme calc
_refine_ls_wR_factor_gt 0.0975
_refine_ls_wR_factor_ref 0.1141
_reflns_number_gt 2531
_reflns_number_total 7344
_reflns_threshold_expression >2sigma(I)
_cod_data_source_file c6ob02181f2.cif
_cod_data_source_block 3
_cod_depositor_comments
;
The following automatic conversions were performed:

'_symmetry_cell_setting' value 'Monoclinic' changed to 'monoclinic'
according to
/usr/data/users/saulius/crontab/automatic-downloads/rss-feeds/RSC/lib/dictionaries/cif_core.dic
dictionary named 'cif_core.dic' version 2.4.2 from 2011-04-26.

Automatic conversion script
Id: cif_fix_values 4268 2015-11-12 08:31:59Z antanas 

 Adding full bibliography for 7155369--7155373.cif.
;
_cod_original_sg_symbol_H-M 'P2(1)/n  '
_cod_database_code 7155369

loop_
_symmetry_equiv_pos_as_xyz
'x, y, z'
'-x+1/2, y+1/2, -z+1/2'
'-x, -y, -z'
'x-1/2, -y-1/2, z-1/2'

loop_
_atom_site_label
_atom_site_type_symbol
_atom_site_fract_x
_atom_site_fract_y
_atom_site_fract_z
_atom_site_U_iso_or_equiv
_atom_site_adp_type
_atom_site_occupancy
_atom_site_symmetry_multiplicity
_atom_site_calc_flag
_atom_site_refinement_flags
_atom_site_disorder_assembly
_atom_site_disorder_group
C1 C 1.03510(19) -0.5028(4) 0.36030(16) 0.0952(11) Uani 1 1 d . . .
C2 C 0.9262(3) -0.4281(4) 0.39290(16) 0.1187(14) Uani 1 1 d . . .
C3 C 0.3422(2) 0.4024(5) 0.46988(18) 0.1033(14) Uani 1 1 d . . .
C4 C 0.2320(3) 0.2806(4) 0.48372(17) 0.1247(15) Uani 1 1 d . . .
C5 C 0.3099(2) 0.3132(4) 0.50624(17) 0.0946(11) Uani 1 1 d . A .
C6 C 1.0060(2) -0.4265(3) 0.40305(14) 0.0820(9) Uani 1 1 d . A .
C7 C 1.05065(19) -0.3513(3) 0.44880(15) 0.0819(9) Uani 1 1 d . . .
C8 C 1.1367(5) -0.3762(9) 0.4695(4) 0.085(3) Uani 0.560(7) 1 d P A 2
H8A H 1.1488 -0.4517 0.4994 0.102 Uiso 0.560(7) 1 calc PR A 2
H8B H 1.1552 -0.4065 0.4368 0.102 Uiso 0.560(7) 1 calc PR A 2
C9 C 1.1705(9) -0.237(3) 0.4933(9) 0.068(5) Uani 0.560(7) 1 d P A 2
C10 C 1.1486(4) -0.2016(10) 0.5534(4) 0.089(3) Uani 0.560(7) 1 d P A 2
H10A H 1.1664 -0.2781 0.5822 0.107 Uiso 0.560(7) 1 calc PR A 2
H10B H 1.1698 -0.1089 0.5699 0.107 Uiso 0.560(7) 1 calc PR A 2
C13 C 1.2625(4) -0.2732(10) 0.5216(4) 0.125(4) Uani 0.560(7) 1 d P A 2
H13A H 1.2842 -0.2981 0.4905 0.188 Uiso 0.560(7) 1 calc PR A 2
H13B H 1.2684 -0.3537 0.5485 0.188 Uiso 0.560(7) 1 calc PR A 2
H13C H 1.2871 -0.1885 0.5420 0.188 Uiso 0.560(7) 1 calc PR A 2
C14 C 1.1652(5) -0.1126(9) 0.4559(4) 0.133(3) Uani 0.560(7) 1 d P A 2
H14A H 1.1900 -0.1333 0.4261 0.199 Uiso 0.560(7) 1 calc PR A 2
H14B H 1.1885 -0.0300 0.4786 0.199 Uiso 0.560(7) 1 calc PR A 2
H14C H 1.1135 -0.0911 0.4377 0.199 Uiso 0.560(7) 1 calc PR A 2
C8' C 1.1261(6) -0.3004(13) 0.4391(5) 0.084(3) Uani 0.440(7) 1 d P A 1
H8'1 H 1.1168 -0.2226 0.4102 0.101 Uiso 0.440(7) 1 calc PR A 1
H8'2 H 1.1488 -0.3814 0.4238 0.101 Uiso 0.440(7) 1 calc PR A 1
C9' C 1.1883(14) -0.238(3) 0.5043(12) 0.079(8) Uani 0.440(7) 1 d PU A 1
C10' C 1.1340(5) -0.1213(11) 0.5208(5) 0.078(3) Uani 0.440(7) 1 d P A 1
H10C H 1.1172 -0.0531 0.4886 0.094 Uiso 0.440(7) 1 calc PR A 1
H10D H 1.1616 -0.0663 0.5549 0.094 Uiso 0.440(7) 1 calc PR A 1
C13' C 1.2069(6) -0.3563(10) 0.5412(4) 0.109(4) Uani 0.440(7) 1 d P A 1
H13D H 1.2310 -0.3231 0.5802 0.164 Uiso 0.440(7) 1 calc PR A 1
H13E H 1.2403 -0.4189 0.5278 0.164 Uiso 0.440(7) 1 calc PR A 1
H13F H 1.1625 -0.4095 0.5413 0.164 Uiso 0.440(7) 1 calc PR A 1
C14' C 1.2434(6) -0.1603(12) 0.4783(5) 0.109(4) Uani 0.440(7) 1 d P A 1
H14D H 1.2822 -0.1172 0.5091 0.164 Uiso 0.440(7) 1 calc PR A 1
H14E H 1.2182 -0.0852 0.4520 0.164 Uiso 0.440(7) 1 calc PR A 1
H14F H 1.2651 -0.2294 0.4571 0.164 Uiso 0.440(7) 1 calc PR A 1
C11 C 1.06269(19) -0.1950(4) 0.53475(15) 0.0917(10) Uani 1 1 d . . .
C12 C 1.02162(16) -0.2795(3) 0.49167(13) 0.0828(9) Uani 1 1 d . A .
H12 H 0.9713 -0.2923 0.4895 0.099 Uiso 1 1 calc R . .
C15 C 1.02827(16) -0.1335(3) 0.57765(13) 0.0855(10) Uani 1 1 d . A .
H15 H 0.9790 -0.1604 0.5741 0.103 Uiso 1 1 calc R . .
C16 C 1.05974(17) -0.0425(3) 0.62156(14) 0.1021(11) Uani 1 1 d . . .
H16 H 1.1092 -0.0159 0.6260 0.123 Uiso 1 1 calc R A .
C17 C 1.02261(18) 0.0184(3) 0.66305(13) 0.0769(9) Uani 1 1 d . A .
C18 C 1.05571(15) 0.1320(3) 0.69966(13) 0.0867(10) Uani 1 1 d . . .
H18 H 1.1031 0.1631 0.6992 0.104 Uiso 1 1 calc R A .
C19 C 1.02030(16) 0.2012(3) 0.73718(12) 0.0810(9) Uani 1 1 d . A .
H19 H 1.0434 0.2791 0.7603 0.097 Uiso 1 1 calc R . .
C20 C 0.95068(17) 0.1538(3) 0.73993(12) 0.0634(8) Uani 1 1 d . . .
C21 C 0.91798(15) 0.0368(3) 0.70480(12) 0.0699(8) Uani 1 1 d . A .
H21 H 0.8715 0.0027 0.7066 0.084 Uiso 1 1 calc R . .
C22 C 0.95338(17) -0.0297(3) 0.66721(12) 0.0793(9) Uani 1 1 d . . .
H22 H 0.9304 -0.1082 0.6443 0.095 Uiso 1 1 calc R A .
C23 C 0.95234(16) 0.2585(3) 0.83599(13) 0.0673(8) Uani 1 1 d U . .
C24 C 1.01080(16) 0.1736(3) 0.86678(14) 0.0902(10) Uani 1 1 d U A .
H24 H 1.0253 0.0919 0.8492 0.108 Uiso 1 1 calc R . .
C25 C 1.04816(19) 0.2097(4) 0.92415(16) 0.1239(13) Uani 1 1 d . . .
H25 H 1.0876 0.1519 0.9450 0.149 Uiso 1 1 calc R A .
C26 C 1.0275(2) 0.3290(5) 0.95007(17) 0.1392(16) Uani 1 1 d . A .
H26 H 1.0534 0.3543 0.9882 0.167 Uiso 1 1 calc R . .
C27 C 0.9686(2) 0.4111(4) 0.91990(17) 0.1327(15) Uani 1 1 d U . .
H27 H 0.9534 0.4912 0.9379 0.159 Uiso 1 1 calc R A .
C28 C 0.93144(17) 0.3767(3) 0.86277(13) 0.0919(10) Uani 1 1 d U A .
H28 H 0.8918 0.4346 0.8423 0.110 Uiso 1 1 calc R . .
C29 C 0.83461(16) 0.2310(3) 0.76003(13) 0.0599(7) Uani 1 1 d . . .
C30 C 0.79290(17) 0.1861(3) 0.79629(12) 0.0763(9) Uani 1 1 d . A .
H30 H 0.8168 0.1524 0.8337 0.092 Uiso 1 1 calc R . .
C31 C 0.71554(17) 0.1902(3) 0.77802(12) 0.0760(9) Uani 1 1 d . . .
H31 H 0.6883 0.1594 0.8034 0.091 Uiso 1 1 calc R A .
C32 C 0.67787(16) 0.2397(3) 0.72212(13) 0.0623(7) Uani 1 1 d . A .
C33 C 0.79764(17) 0.2833(3) 0.70486(12) 0.0742(9) Uani 1 1 d . A .
H33 H 0.8252 0.3165 0.6800 0.089 Uiso 1 1 calc R . .
C34 C 0.72158(17) 0.2871(3) 0.68632(11) 0.0708(8) Uani 1 1 d . . .
H34 H 0.6983 0.3222 0.6489 0.085 Uiso 1 1 calc R A .
C35 C 0.59655(17) 0.2332(3) 0.70436(12) 0.0722(8) Uani 1 1 d . . .
H35 H 0.5743 0.1941 0.7317 0.087 Uiso 1 1 calc R A .
C36 C 0.54999(17) 0.2767(3) 0.65350(13) 0.0744(9) Uani 1 1 d . A .
H36 H 0.5706 0.3258 0.6272 0.089 Uiso 1 1 calc R . .
C37 C 0.47018(18) 0.2532(3) 0.63636(14) 0.0779(9) Uani 1 1 d . . .
C38 C 0.43380(16) 0.1786(4) 0.67789(13) 0.1127(12) Uani 1 1 d . A .
H38A H 0.4557 0.2163 0.7171 0.135 Uiso 1 1 calc R . .
H38B H 0.4451 0.0749 0.6785 0.135 Uiso 1 1 calc R . .
C39 C 0.34931(19) 0.1974(5) 0.66298(17) 0.1128(12) Uani 1 1 d U . .
C40 C 0.33233(18) 0.3553(4) 0.67891(15) 0.1487(15) Uani 1 1 d . A .
H40A H 0.3537 0.3710 0.7202 0.223 Uiso 1 1 calc R . .
H40B H 0.2792 0.3694 0.6693 0.223 Uiso 1 1 calc R . .
H40C H 0.3536 0.4234 0.6571 0.223 Uiso 1 1 calc R . .
C41 C 0.31600(18) 0.0880(4) 0.69851(17) 0.198(2) Uani 1 1 d . A .
H41A H 0.3275 -0.0099 0.6892 0.297 Uiso 1 1 calc R . .
H41B H 0.2628 0.1004 0.6887 0.297 Uiso 1 1 calc R . .
H41C H 0.3370 0.1055 0.7397 0.297 Uiso 1 1 calc R . .
C42 C 0.31439(18) 0.1744(4) 0.59778(15) 0.1209(12) Uani 1 1 d U A .
H42A H 0.3184 0.0719 0.5885 0.145 Uiso 1 1 calc R . .
H42B H 0.2617 0.1988 0.5885 0.145 Uiso 1 1 calc R . .
C43 C 0.42885(18) 0.2950(3) 0.58222(13) 0.0802(9) Uani 1 1 d . A .
H43 H 0.4525 0.3455 0.5583 0.096 Uiso 1 1 calc R . .
C44 C 0.3506(2) 0.2652(3) 0.56016(15) 0.0877(10) Uani 1 1 d . . .
N1 N 1.05669(17) -0.5625(3) 0.32618(13) 0.1351(12) Uani 1 1 d . . .
N2 N 0.86362(19) -0.4263(5) 0.38450(17) 0.201(2) Uani 1 1 d . . .
N3 N 0.3671(2) 0.4799(4) 0.44220(14) 0.1341(14) Uani 1 1 d . . .
N4 N 0.17011(19) 0.2564(4) 0.46558(16) 0.1646(16) Uani 1 1 d . . .
N5 N 0.91315(13) 0.2219(2) 0.77741(10) 0.0677(6) Uani 1 1 d . A .

loop_
_atom_site_aniso_label
_atom_site_aniso_U_11
_atom_site_aniso_U_22
_atom_site_aniso_U_33
_atom_site_aniso_U_23
_atom_site_aniso_U_13
_atom_site_aniso_U_12
C1 0.102(3) 0.100(3) 0.086(3) -0.016(2) 0.030(2) -0.001(2)
C2 0.089(3) 0.173(4) 0.089(3) -0.030(2) 0.017(3) -0.004(3)
C3 0.119(4) 0.102(4) 0.066(3) -0.017(2) -0.014(3) 0.028(3)
C4 0.103(4) 0.093(3) 0.136(4) -0.015(2) -0.039(3) 0.008(3)
C5 0.088(3) 0.082(3) 0.087(3) -0.008(2) -0.022(3) 0.012(2)
C6 0.087(3) 0.093(3) 0.066(2) -0.0108(19) 0.020(2) -0.001(2)
C7 0.072(3) 0.089(3) 0.091(3) -0.016(2) 0.032(2) 0.004(2)
C8 0.082(6) 0.088(7) 0.088(7) -0.019(5) 0.031(5) 0.013(5)
C9 0.025(6) 0.104(12) 0.072(9) -0.042(8) 0.010(6) 0.007(6)
C10 0.067(5) 0.101(7) 0.096(7) -0.020(4) 0.018(5) 0.014(5)
C13 0.056(6) 0.168(10) 0.152(8) -0.038(6) 0.027(6) 0.014(6)
C14 0.153(10) 0.107(7) 0.155(7) 0.013(6) 0.069(7) 0.004(6)
C8' 0.073(6) 0.093(9) 0.092(9) 0.001(6) 0.030(7) 0.012(6)
C9' 0.073(13) 0.072(10) 0.085(11) 0.000(7) 0.009(8) -0.006(8)
C10' 0.072(6) 0.081(8) 0.082(8) -0.012(5) 0.023(6) 0.013(5)
C13' 0.099(9) 0.127(9) 0.093(6) 0.002(6) 0.011(6) 0.043(6)
C14' 0.076(8) 0.140(9) 0.117(9) -0.033(6) 0.038(7) -0.001(7)
C11 0.070(3) 0.102(3) 0.105(3) -0.033(2) 0.028(2) 0.006(2)
C12 0.073(2) 0.099(3) 0.078(2) -0.015(2) 0.024(2) 0.007(2)
C15 0.075(2) 0.096(3) 0.092(3) -0.019(2) 0.033(2) 0.013(2)
C16 0.079(3) 0.115(3) 0.117(3) -0.050(2) 0.037(2) 0.004(2)
C17 0.064(2) 0.080(2) 0.088(2) -0.0286(19) 0.023(2) 0.0003(19)
C18 0.061(2) 0.104(3) 0.099(3) -0.023(2) 0.029(2) -0.003(2)
C19 0.068(2) 0.088(2) 0.085(2) -0.0212(18) 0.0190(19) -0.0057(19)
C20 0.061(2) 0.068(2) 0.060(2) -0.0063(16) 0.0148(18) 0.0009(18)
C21 0.065(2) 0.070(2) 0.078(2) -0.0057(18) 0.0256(18) -0.0010(18)
C22 0.075(3) 0.078(2) 0.086(2) -0.0197(18) 0.024(2) -0.0018(19)
C23 0.068(2) 0.067(2) 0.065(2) -0.0063(15) 0.0145(17) 0.0024(15)
C24 0.087(3) 0.092(2) 0.079(2) -0.0147(19) -0.0002(19) 0.0142(17)
C25 0.111(3) 0.146(4) 0.086(3) -0.006(3) -0.021(2) 0.012(3)
C26 0.152(4) 0.161(5) 0.088(3) -0.050(3) 0.004(3) -0.010(4)
C27 0.158(4) 0.128(3) 0.100(3) -0.049(3) 0.016(3) 0.011(3)
C28 0.111(3) 0.075(2) 0.084(2) -0.0179(17) 0.0168(19) 0.0103(18)
C29 0.058(2) 0.068(2) 0.056(2) 0.0013(16) 0.0189(18) 0.0071(17)
C30 0.066(2) 0.097(2) 0.060(2) 0.0178(17) 0.0077(18) 0.0069(19)
C31 0.071(2) 0.100(2) 0.059(2) 0.0198(17) 0.0211(18) 0.0011(19)
C32 0.058(2) 0.067(2) 0.059(2) 0.0042(16) 0.0111(18) 0.0065(16)
C33 0.067(2) 0.098(2) 0.061(2) 0.0159(18) 0.0224(18) 0.0128(19)
C34 0.075(2) 0.083(2) 0.0548(19) 0.0145(16) 0.0174(18) 0.0105(19)
C35 0.070(2) 0.076(2) 0.068(2) 0.0093(17) 0.0139(18) 0.0040(18)
C36 0.071(2) 0.079(2) 0.069(2) 0.0107(17) 0.0105(18) 0.0009(18)
C37 0.066(2) 0.082(2) 0.076(2) 0.0122(19) 0.004(2) 0.0002(19)
C38 0.068(3) 0.151(3) 0.112(3) 0.049(2) 0.011(2) -0.012(2)
C39 0.059(3) 0.165(4) 0.107(2) 0.026(3) 0.010(2) -0.015(3)
C40 0.090(3) 0.221(5) 0.138(3) -0.029(3) 0.036(2) 0.006(3)
C41 0.093(3) 0.288(5) 0.200(4) 0.127(4) 0.017(3) -0.045(3)
C42 0.096(3) 0.127(3) 0.119(3) 0.020(3) -0.005(2) -0.025(2)
C43 0.076(3) 0.083(2) 0.073(2) 0.0098(18) 0.0057(19) 0.004(2)
C44 0.078(3) 0.083(3) 0.088(3) -0.004(2) -0.001(2) 0.000(2)
N1 0.145(3) 0.148(3) 0.124(3) -0.054(2) 0.056(2) -0.001(2)
N2 0.082(3) 0.332(5) 0.178(4) -0.061(3) 0.015(3) 0.001(3)
N3 0.158(3) 0.158(4) 0.073(3) 0.012(2) 0.009(2) 0.025(3)
N4 0.112(3) 0.147(3) 0.181(3) -0.010(2) -0.052(3) -0.002(3)
N5 0.0581(17) 0.0892(18) 0.0543(16) -0.0087(13) 0.0128(14) 0.0143(14)

loop_
_atom_type_symbol
_atom_type_description
_atom_type_scat_dispersion_real
_atom_type_scat_dispersion_imag
_atom_type_scat_source
C C 0.0033 0.0016 'International Tables Vol C Tables 4.2.6.8 and 6.1.1.4'
H H 0.0000 0.0000 'International Tables Vol C Tables 4.2.6.8 and 6.1.1.4'
N N 0.0061 0.0033 'International Tables Vol C Tables 4.2.6.8 and 6.1.1.4'

loop_
_citation_id
_citation_doi
_citation_year
1 10.1016/j.dyepig.2015.04.007 2015

loop_
_geom_angle_atom_site_label_1
_geom_angle_atom_site_label_2
_geom_angle_atom_site_label_3
_geom_angle
N1 C1 C6 178.8(4)
N2 C2 C6 178.5(5)
N3 C3 C5 176.6(5)
N4 C4 C5 179.2(5)
C44 C5 C3 122.0(4)
C44 C5 C4 121.8(4)
C3 C5 C4 116.2(3)
C7 C6 C2 121.1(3)
C7 C6 C1 122.5(3)
C2 C6 C1 116.3(3)
C6 C7 C12 122.1(3)
C6 C7 C8' 114.4(5)
C12 C7 C8' 119.8(5)
C6 C7 C8 121.9(4)
C12 C7 C8 113.4(4)
C8' C7 C8 36.7(3)
C9 C8 C7 106.8(9)
C9 C8 H8A 110.4
C7 C8 H8A 110.4
C9 C8 H8B 110.4
C7 C8 H8B 110.4
H8A C8 H8B 108.6
C14 C9 C8 120.2(15)
C14 C9 C10 113.4(14)
C8 C9 C10 109.2(15)
C14 C9 C13 107.1(13)
C8 C9 C13 105.2(13)
C10 C9 C13 99.2(12)
C11 C10 C9 104.2(8)
C11 C10 H10A 110.9
C9 C10 H10A 110.9
C11 C10 H10B 110.9
C9 C10 H10B 110.9
H10A C10 H10B 108.9
C9 C13 H13A 109.5
C9 C13 H13B 109.5
H13A C13 H13B 109.5
C9 C13 H13C 109.5
H13A C13 H13C 109.5
H13B C13 H13C 109.5
C9 C14 H14A 109.5
C9 C14 H14B 109.5
H14A C14 H14B 109.5
C9 C14 H14C 109.5
H14A C14 H14C 109.5
H14B C14 H14C 109.5
C7 C8' C9' 111.9(11)
C7 C8' H8'1 109.2
C9' C8' H8'1 109.2
C7 C8' H8'2 109.2
C9' C8' H8'2 109.2
H8'1 C8' H8'2 107.9
C13' C9' C14' 123(2)
C13' C9' C10' 116(2)
C14' C9' C10' 109.6(19)
C13' C9' C8' 107.0(17)
C14' C9' C8' 98.8(16)
C10' C9' C8' 97.2(15)
C9' C10' C11 112.8(11)
C9' C10' H10C 109.0
C11 C10' H10C 109.0
C9' C10' H10D 109.0
C11 C10' H10D 109.0
H10C C10' H10D 107.8
C12 C11 C15 119.2(3)
C12 C11 C10 121.9(4)
C15 C11 C10 115.8(4)
C12 C11 C10' 114.7(4)
C15 C11 C10' 121.9(4)
C10 C11 C10' 38.9(3)
C11 C12 C7 123.9(3)
C11 C12 H12 118.1
C7 C12 H12 118.1
C16 C15 C11 127.0(3)
C16 C15 H15 116.5
C11 C15 H15 116.5
C15 C16 C17 125.1(3)
C15 C16 H16 117.4
C17 C16 H16 117.4
C18 C17 C22 117.1(3)
C18 C17 C16 119.8(3)
C22 C17 C16 123.1(3)
C17 C18 C19 122.2(3)
C17 C18 H18 118.9
C19 C18 H18 118.9
C20 C19 C18 119.9(3)
C20 C19 H19 120.0
C18 C19 H19 120.0
C19 C20 C21 118.4(3)
C19 C20 N5 121.3(3)
C21 C20 N5 120.3(3)
C22 C21 C20 121.1(3)
C22 C21 H21 119.5
C20 C21 H21 119.5
C21 C22 C17 121.3(3)
C21 C22 H22 119.4
C17 C22 H22 119.4
C28 C23 C24 119.1(3)
C28 C23 N5 120.4(3)
C24 C23 N5 120.5(3)
C23 C24 C25 119.9(3)
C23 C24 H24 120.0
C25 C24 H24 120.0
C26 C25 C24 120.4(4)
C26 C25 H25 119.8
C24 C25 H25 119.8
C25 C26 C27 119.5(4)
C25 C26 H26 120.2
C27 C26 H26 120.2
C26 C27 C28 120.5(4)
C26 C27 H27 119.8
C28 C27 H27 119.8
C23 C28 C27 120.5(3)
C23 C28 H28 119.7
C27 C28 H28 119.7
C30 C29 C33 118.4(3)
C30 C29 N5 121.3(3)
C33 C29 N5 120.3(3)
C29 C30 C31 120.9(3)
C29 C30 H30 119.5
C31 C30 H30 119.5
C30 C31 C32 121.1(3)
C30 C31 H31 119.5
C32 C31 H31 119.5
C31 C32 C34 117.0(3)
C31 C32 C35 118.3(3)
C34 C32 C35 124.7(3)
C34 C33 C29 121.2(3)
C34 C33 H33 119.4
C29 C33 H33 119.4
C33 C34 C32 121.5(3)
C33 C34 H34 119.3
C32 C34 H34 119.3
C36 C35 C32 127.9(3)
C36 C35 H35 116.1
C32 C35 H35 116.1
C35 C36 C37 124.9(3)
C35 C36 H36 117.6
C37 C36 H36 117.6
C43 C37 C36 119.8(3)
C43 C37 C38 120.4(3)
C36 C37 C38 119.7(3)
C37 C38 C39 114.7(3)
C37 C38 H38A 108.6
C39 C38 H38A 108.6
C37 C38 H38B 108.6
C39 C38 H38B 108.6
H38A C38 H38B 107.6
C42 C39 C38 110.4(3)
C42 C39 C41 110.0(3)
C38 C39 C41 110.0(3)
C42 C39 C40 108.6(3)
C38 C39 C40 108.4(3)
C41 C39 C40 109.5(4)
C39 C40 H40A 109.5
C39 C40 H40B 109.5
H40A C40 H40B 109.5
C39 C40 H40C 109.5
H40A C40 H40C 109.5
H40B C40 H40C 109.5
C39 C41 H41A 109.5
C39 C41 H41B 109.5
H41A C41 H41B 109.5
C39 C41 H41C 109.5
H41A C41 H41C 109.5
H41B C41 H41C 109.5
C44 C42 C39 113.0(3)
C44 C42 H42A 109.0
C39 C42 H42A 109.0
C44 C42 H42B 109.0
C39 C42 H42B 109.0
H42A C42 H42B 107.8
C37 C43 C44 123.2(3)
C37 C43 H43 118.4
C44 C43 H43 118.4
C5 C44 C43 121.8(4)
C5 C44 C42 120.5(4)
C43 C44 C42 117.6(3)
C29 N5 C20 119.5(2)
C29 N5 C23 119.1(2)
C20 N5 C23 120.5(2)

loop_
_geom_bond_atom_site_label_1
_geom_bond_atom_site_label_2
_geom_bond_distance
C1 N1 1.136(3)
C1 C6 1.450(4)
C2 N2 1.127(4)
C2 C6 1.437(4)
C3 N3 1.146(5)
C3 C5 1.431(5)
C4 N4 1.135(4)
C4 C5 1.433(5)
C5 C44 1.367(4)
C6 C7 1.358(4)
C7 C12 1.433(3)
C7 C8' 1.554(10)
C7 C8 1.558(8)
C8 C9 1.46(2)
C8 H8A 0.9700
C8 H8B 0.9700
C9 C14 1.43(2)
C9 C10 1.62(2)
C9 C13 1.69(2)
C10 C11 1.539(7)
C10 H10A 0.9700
C10 H10B 0.9700
C13 H13A 0.9600
C13 H13B 0.9600
C13 H13C 0.9600
C14 H14A 0.9600
C14 H14B 0.9600
C14 H14C 0.9600
C8' C9' 1.76(3)
C8' H8'1 0.9700
C8' H8'2 0.9700
C9' C13' 1.38(3)
C9' C14' 1.51(3)
C9' C10' 1.59(3)
C10' C11 1.601(9)
C10' H10C 0.9700
C10' H10D 0.9700
C13' H13D 0.9600
C13' H13E 0.9600
C13' H13F 0.9600
C14' H14D 0.9600
C14' H14E 0.9600
C14' H14F 0.9600
C11 C12 1.341(3)
C11 C15 1.454(3)
C12 H12 0.9300
C15 C16 1.336(3)
C15 H15 0.9300
C16 C17 1.457(3)
C16 H16 0.9300
C17 C18 1.385(3)
C17 C22 1.390(3)
C18 C19 1.394(3)
C18 H18 0.9300
C19 C20 1.384(3)
C19 H19 0.9300
C20 C21 1.389(3)
C20 N5 1.415(3)
C21 C22 1.384(3)
C21 H21 0.9300
C22 H22 0.9300
C23 C28 1.363(3)
C23 C24 1.373(3)
C23 N5 1.420(3)
C24 C25 1.387(4)
C24 H24 0.9300
C25 C26 1.358(4)
C25 H25 0.9300
C26 C27 1.359(4)
C26 H26 0.9300
C27 C28 1.378(4)
C27 H27 0.9300
C28 H28 0.9300
C29 C30 1.368(3)
C29 C33 1.386(3)
C29 N5 1.408(3)
C30 C31 1.385(3)
C30 H30 0.9300
C31 C32 1.394(3)
C31 H31 0.9300
C32 C34 1.395(3)
C32 C35 1.456(3)
C33 C34 1.363(3)
C33 H33 0.9300
C34 H34 0.9300
C35 C36 1.338(3)
C35 H35 0.9300
C36 C37 1.444(3)
C36 H36 0.9300
C37 C43 1.358(3)
C37 C38 1.501(3)
C38 C39 1.524(4)
C38 H38A 0.9700
C38 H38B 0.9700
C39 C42 1.518(4)
C39 C41 1.542(4)
C39 C40 1.546(4)
C40 H40A 0.9600
C40 H40B 0.9600
C40 H40C 0.9600
C41 H41A 0.9600
C41 H41B 0.9600
C41 H41C 0.9600
C42 C44 1.504(4)
C42 H42A 0.9700
C42 H42B 0.9700
C43 C44 1.433(4)
C43 H43 0.9300

loop_
_geom_torsion_atom_site_label_1
_geom_torsion_atom_site_label_2
_geom_torsion_atom_site_label_3
_geom_torsion_atom_site_label_4
_geom_torsion
N3 C3 C5 C44 -87(8)
N3 C3 C5 C4 91(8)
N4 C4 C5 C44 143(37)
N4 C4 C5 C3 -35(37)
N2 C2 C6 C7 74(18)
N2 C2 C6 C1 -103(18)
N1 C1 C6 C7 -161(20)
N1 C1 C6 C2 16(21)
C2 C6 C7 C12 4.9(5)
C1 C6 C7 C12 -178.3(3)
C2 C6 C7 C8' -153.5(5)
C1 C6 C7 C8' 23.3(6)
C2 C6 C7 C8 165.5(5)
C1 C6 C7 C8 -17.7(6)
C6 C7 C8 C9 149.4(10)
C12 C7 C8 C9 -48.5(12)
C8' C7 C8 C9 60.6(14)
C7 C8 C9 C14 -65.1(14)
C7 C8 C9 C10 68.5(16)
C7 C8 C9 C13 174.2(9)
C14 C9 C10 C11 77.2(13)
C8 C9 C10 C11 -59.8(16)
C13 C9 C10 C11 -169.6(10)
C6 C7 C8' C9' -168.0(11)
C12 C7 C8' C9' 33.1(14)
C8 C7 C8' C9' -56.7(13)
C7 C8' C9' C13' 66.2(19)
C7 C8' C9' C14' -165.0(12)
C7 C8' C9' C10' -53.8(17)
C13' C9' C10' C11 -48(2)
C14' C9' C10' C11 166.8(12)
C8' C9' C10' C11 64.8(16)
C9 C10 C11 C12 33.4(12)
C9 C10 C11 C15 -167.0(10)
C9 C10 C11 C10' -57.4(13)
C9' C10' C11 C12 -56.1(14)
C9' C10' C11 C15 147.2(12)
C9' C10' C11 C10 54.7(12)
C15 C11 C12 C7 -176.9(3)
C10 C11 C12 C7 -18.0(7)
C10' C11 C12 C7 25.7(6)
C6 C7 C12 C11 -174.6(3)
C8' C7 C12 C11 -17.4(7)
C8 C7 C12 C11 23.3(6)
C12 C11 C15 C16 -176.8(3)
C10 C11 C15 C16 23.0(6)
C10' C11 C15 C16 -21.1(7)
C11 C15 C16 C17 179.0(3)
C15 C16 C17 C18 -167.9(3)
C15 C16 C17 C22 10.5(5)
C22 C17 C18 C19 -3.2(4)
C16 C17 C18 C19 175.3(3)
C17 C18 C19 C20 2.0(4)
C18 C19 C20 C21 0.1(4)
C18 C19 C20 N5 -179.8(2)
C19 C20 C21 C22 -0.9(4)
N5 C20 C21 C22 179.0(2)
C20 C21 C22 C17 -0.3(4)
C18 C17 C22 C21 2.3(4)
C16 C17 C22 C21 -176.1(3)
C28 C23 C24 C25 -0.7(5)
N5 C23 C24 C25 -179.4(3)
C23 C24 C25 C26 -0.2(6)
C24 C25 C26 C27 1.5(7)
C25 C26 C27 C28 -1.9(7)
C24 C23 C28 C27 0.3(5)
N5 C23 C28 C27 179.0(3)
C26 C27 C28 C23 1.0(6)
C33 C29 C30 C31 1.2(4)
N5 C29 C30 C31 -177.5(2)
C29 C30 C31 C32 0.2(4)
C30 C31 C32 C34 -1.2(4)
C30 C31 C32 C35 176.5(2)
C30 C29 C33 C34 -1.6(4)
N5 C29 C33 C34 177.2(2)
C29 C33 C34 C32 0.5(4)
C31 C32 C34 C33 0.9(4)
C35 C32 C34 C33 -176.6(2)
C31 C32 C35 C36 178.9(3)
C34 C32 C35 C36 -3.6(4)
C32 C35 C36 C37 173.2(3)
C35 C36 C37 C43 -176.4(3)
C35 C36 C37 C38 1.8(4)
C43 C37 C38 C39 -18.1(4)
C36 C37 C38 C39 163.7(3)
C37 C38 C39 C42 44.7(4)
C37 C38 C39 C41 166.3(3)
C37 C38 C39 C40 -74.0(4)
C38 C39 C42 C44 -51.6(4)
C41 C39 C42 C44 -173.2(3)
C40 C39 C42 C44 67.0(4)
C36 C37 C43 C44 174.9(3)
C38 C37 C43 C44 -3.3(4)
C3 C5 C44 C43 -3.3(5)
C4 C5 C44 C43 178.6(3)
C3 C5 C44 C42 178.6(3)
C4 C5 C44 C42 0.5(5)
C37 C43 C44 C5 177.7(3)
C37 C43 C44 C42 -4.1(4)
C39 C42 C44 C5 -149.3(3)
C39 C42 C44 C43 32.5(4)
C30 C29 N5 C20 128.9(3)
C33 C29 N5 C20 -49.8(4)
C30 C29 N5 C23 -40.4(4)
C33 C29 N5 C23 140.9(3)
C19 C20 N5 C29 146.7(3)
C21 C20 N5 C29 -33.3(4)
C19 C20 N5 C23 -44.1(4)
C21 C20 N5 C23 136.0(3)
C28 C23 N5 C29 -41.8(4)
C24 C23 N5 C29 136.9(3)
C28 C23 N5 C20 149.0(3)
C24 C23 N5 C20 -32.3(4)
